data_4310213
loop_
_publ_author_name
'Sarah J. Farley'
'David L. Rochester'
'Amber L. Thompson'
'Judith A. K. Howard'
'J. A. Gareth Williams'

_publ_contact_author 'Amber L. Thompson'
_publ_contact_author_email A.L.Thompson@durham.ac.uk
_publ_section_title
;
Controlling Emission Energy, Self-Quenching, and Excimer Formation in
Highly Luminescent N^C^N-Coordinated Platinum(II) Complexes
;
_journal_name_full 'Inorganic Chemistry'
_journal_page_first 9690
_journal_page_last 9703
_journal_paper_doi 10.1021/ic051049e
_journal_volume 44
_journal_year 2005
_chemical_formula_moiety 'C21 H15 N3'
_chemical_formula_sum 'C21 H15 N3'
_chemical_formula_weight 309.36
_chemical_melting_point ?
_chemical_name_systematic
; 
 1,3,5-Tri(2-pyridyl)benzene 
;
_space_group_IT_number 33
_symmetry_cell_setting orthorhombic
_symmetry_space_group_name_Hall 'P 2c -2n'
_symmetry_space_group_name_H-M 'P n a 21'
_atom_sites_solution_hydrogens geom
_atom_sites_solution_primary direct
_atom_sites_solution_secondary difmap
_cell_angle_alpha 90.00
_cell_angle_beta 90.00
_cell_angle_gamma 90.00
_cell_formula_units_Z 4
_cell_length_a 8.1963(3)
_cell_length_b 11.3357(4)
_cell_length_c 16.0763(5)
_cell_measurement_reflns_used 5685
_cell_measurement_temperature 120(2)
_cell_measurement_theta_max 33.127
_cell_measurement_theta_min 2.199
_cell_volume 1493.66(9)
_computing_cell_refinement 'SMART-NT V6.1 (Bruker, 2000)'
_computing_data_collection 'SMART-NT V6.1 (Bruker, 2000)'
_computing_data_reduction 'SAINT-NT V6.02 (Bruker, 2000)'
_computing_molecular_graphics 'Bruker SHELXTL'
_computing_publication_material 'Bruker SHELXTL'
_computing_structure_refinement 'SHELXL-97 (Sheldrick, 1997)'
_computing_structure_solution 'SHELXS-97 (Sheldrick, 1997)'
_diffrn_ambient_temperature 120(2)
_diffrn_detector_area_resol_mean 8
_diffrn_measured_fraction_theta_full 0.998
_diffrn_measured_fraction_theta_max 0.998
_diffrn_measurement_device_type 'Bruker SMART-6000 CCD Diffractometer'
_diffrn_measurement_method \w-scans
_diffrn_radiation_monochromator graphite
_diffrn_radiation_source 'fine-focus sealed tube'
_diffrn_radiation_type MoK\a
_diffrn_radiation_wavelength 0.71073
_diffrn_reflns_av_R_equivalents 0.0182
_diffrn_reflns_av_sigmaI/netI 0.0108
_diffrn_reflns_limit_h_max 11
_diffrn_reflns_limit_h_min -11
_diffrn_reflns_limit_k_max 15
_diffrn_reflns_limit_k_min -15
_diffrn_reflns_limit_l_max 21
_diffrn_reflns_limit_l_min -21
_diffrn_reflns_number 14412
_diffrn_reflns_theta_full 29.00
_diffrn_reflns_theta_max 29.00
_diffrn_reflns_theta_min 2.20
_exptl_absorpt_coefficient_mu 0.083
_exptl_absorpt_correction_T_max 0.9834
_exptl_absorpt_correction_T_min 0.9645
_exptl_absorpt_correction_type integration
_exptl_absorpt_process_details 'XPREP (SHELXTL,1997)'
_exptl_crystal_colour colourless
_exptl_crystal_density_diffrn 1.376
_exptl_crystal_density_meas ?
_exptl_crystal_density_method .
_exptl_crystal_description shapeless
_exptl_crystal_F_000 648
_exptl_crystal_size_max 0.46
_exptl_crystal_size_mid 0.36
_exptl_crystal_size_min 0.30
_refine_diff_density_max 0.325
_refine_diff_density_min -0.210
_refine_diff_density_rms 0.053
_refine_ls_extinction_coef 0.017(3)
_refine_ls_extinction_expression Fc^*^=kFc[1+0.001xFc^2^\l^3^/sin(2\q)]^-1/4^
_refine_ls_extinction_method SHELXL
_refine_ls_goodness_of_fit_ref 1.049
_refine_ls_hydrogen_treatment constr
_refine_ls_matrix_type full
_refine_ls_number_parameters 219
_refine_ls_number_reflns 2044
_refine_ls_number_restraints 1
_refine_ls_restrained_S_all 1.048
_refine_ls_R_factor_all 0.0340
_refine_ls_R_factor_gt 0.0332
_refine_ls_shift/su_max 0.000
_refine_ls_shift/su_mean 0.000
_refine_ls_structure_factor_coef Fsqd
_refine_ls_weighting_details 'calc w=1/[\s^2^(Fo^2^)+(0.0741P)^2^+0.1516P] where P=(Fo^2^+2Fc^2^)/3'
_refine_ls_weighting_scheme calc
_refine_ls_wR_factor_gt 0.0942
_refine_ls_wR_factor_ref 0.0951
_reflns_number_gt 1990
_reflns_number_total 2046
_reflns_threshold_expression >2sigma(I)
_cod_data_source_file ic051049esi20050625_074500_3.cif
_cod_data_source_block HL^4^
_cod_depositor_comments
;
The following automatic conversions were performed:
_chemical_melting_point value 'not measured' changed to '?' - value
is undefined or not given.
Automatic conversion script
Id: cif_fix_values 1391 2010-09-07 12:51:13Z saulius 

The following automatic conversions were performed:
'_symmetry_cell_setting' value 'Orthorhombic' changed to 'orthorhombic'
according to '/home/saulius/struct/CIF-dictionaries/cif_core.dic'
dictionary named 'cif_core.dic' version 2.4.1 from 2010-06-29.

Automatic conversion script
Id: cif_fix_enum 1527 2010-12-29 10:47:43Z saulius 
;
_cod_database_code 4310213

loop_
_symmetry_equiv_pos_as_xyz
'x, y, z'
'-x, -y, z+1/2'
'x+1/2, -y+1/2, z'
'-x+1/2, y+1/2, z+1/2'

loop_
_atom_site_label
_atom_site_type_symbol
_atom_site_fract_x
_atom_site_fract_y
_atom_site_fract_z
_atom_site_U_iso_or_equiv
_atom_site_adp_type
_atom_site_occupancy
_atom_site_symmetry_multiplicity
_atom_site_calc_flag
_atom_site_refinement_flags
_atom_site_disorder_assembly
_atom_site_disorder_group
N1 N 0.43596(17) 1.20424(11) 0.42632(9) 0.0232(3) Uani 1 1 d . . .
C11 C 0.5194(2) 1.26776(14) 0.48199(12) 0.0269(3) Uani 1 1 d . . .
H11 H 0.5365 1.3491 0.4706 0.032 Uiso 1 1 calc R . .
C12 C 0.5825(2) 1.22214(15) 0.55537(11) 0.0284(4) Uani 1 1 d . . .
H12 H 0.6428 1.2704 0.5927 0.034 Uiso 1 1 calc R . .
C13 C 0.5550(2) 1.10393(15) 0.57259(11) 0.0276(4) Uani 1 1 d . . .
H13 H 0.5973 1.0692 0.6219 0.033 Uiso 1 1 calc R . .
C14 C 0.4650(2) 1.03727(13) 0.51691(11) 0.0233(3) Uani 1 1 d . . .
H14 H 0.4414 0.9569 0.5285 0.028 Uiso 1 1 calc R . .
C15 C 0.40915(18) 1.08937(12) 0.44334(9) 0.0185(3) Uani 1 1 d . . .
N2 N 0.02766(18) 1.03566(11) 0.11877(9) 0.0237(3) Uani 1 1 d . . .
C21 C -0.0538(2) 1.09542(14) 0.05977(11) 0.0262(3) Uani 1 1 d . . .
H21 H -0.0738 1.0568 0.0083 0.031 Uiso 1 1 calc R . .
C22 C -0.1109(2) 1.21026(15) 0.06917(11) 0.0251(3) Uani 1 1 d . . .
H22 H -0.1670 1.2493 0.0254 0.030 Uiso 1 1 calc R . .
C23 C -0.08300(19) 1.26563(12) 0.14469(10) 0.0227(3) Uani 1 1 d . . .
H23 H -0.1197 1.3441 0.1536 0.027 Uiso 1 1 calc R . .
C24 C -0.00116(18) 1.20555(12) 0.20706(10) 0.0206(3) Uani 1 1 d . . .
H24 H 0.0174 1.2418 0.2595 0.025 Uiso 1 1 calc R . .
C25 C 0.05385(18) 1.09069(12) 0.19177(9) 0.0185(3) Uani 1 1 d . . .
N3 N 0.27529(16) 0.65572(11) 0.39061(9) 0.0227(3) Uani 1 1 d . . .
C31 C 0.2791(2) 0.53745(13) 0.39422(11) 0.0249(3) Uani 1 1 d . . .
H31 H 0.3088 0.5016 0.4455 0.030 Uiso 1 1 calc R . .
C32 C 0.2422(2) 0.46441(12) 0.32763(12) 0.0264(3) Uani 1 1 d . . .
H32 H 0.2479 0.3810 0.3328 0.032 Uiso 1 1 calc R . .
C33 C 0.1969(2) 0.51683(13) 0.25347(11) 0.0261(3) Uani 1 1 d . . .
H33 H 0.1699 0.4698 0.2066 0.031 Uiso 1 1 calc R . .
C34 C 0.1914(2) 0.63905(13) 0.24834(10) 0.0222(3) Uani 1 1 d . . .
H34 H 0.1603 0.6765 0.1979 0.027 Uiso 1 1 calc R . .
C35 C 0.23207(18) 0.70608(12) 0.31803(10) 0.0190(3) Uani 1 1 d . . .
C41 C 0.23111(18) 1.08315(11) 0.31828(11) 0.0189(3) Uani 1 1 d . . .
H41 H 0.2307 1.1670 0.3191 0.023 Uiso 1 1 calc R . .
C42 C 0.31762(18) 1.02168(12) 0.37918(9) 0.0178(3) Uani 1 1 d . . .
C43 C 0.31769(19) 0.89874(12) 0.37757(9) 0.0185(3) Uani 1 1 d . . .
H43 H 0.3772 0.8563 0.4185 0.022 Uiso 1 1 calc R . .
C44 C 0.23104(17) 0.83712(11) 0.31632(10) 0.0179(3) Uani 1 1 d . . .
C45 C 0.14581(18) 0.90020(11) 0.25566(10) 0.0188(3) Uani 1 1 d . . .
H45 H 0.0877 0.8589 0.2136 0.023 Uiso 1 1 calc R . .
C46 C 0.14515(18) 1.02378(11) 0.25614(9) 0.0182(3) Uani 1 1 d . . .

loop_
_atom_site_aniso_label
_atom_site_aniso_U_11
_atom_site_aniso_U_22
_atom_site_aniso_U_33
_atom_site_aniso_U_23
_atom_site_aniso_U_13
_atom_site_aniso_U_12
N1 0.0269(6) 0.0190(5) 0.0237(6) -0.0002(5) -0.0025(5) -0.0036(5)
C11 0.0315(8) 0.0214(7) 0.0277(8) -0.0028(6) -0.0006(7) -0.0061(6)
C12 0.0280(8) 0.0317(8) 0.0256(8) -0.0085(6) -0.0038(6) -0.0046(6)
C13 0.0311(8) 0.0312(8) 0.0204(8) -0.0015(6) -0.0056(6) 0.0013(6)
C14 0.0293(8) 0.0213(6) 0.0194(7) -0.0006(5) -0.0021(6) 0.0000(5)
C15 0.0196(6) 0.0176(6) 0.0183(7) -0.0008(5) -0.0003(5) -0.0010(5)
N2 0.0275(6) 0.0239(6) 0.0198(6) -0.0027(5) -0.0024(5) 0.0026(5)
C21 0.0309(8) 0.0285(7) 0.0192(7) -0.0032(6) -0.0038(6) 0.0045(6)
C22 0.0268(7) 0.0269(7) 0.0216(7) 0.0042(6) -0.0030(6) 0.0030(6)
C23 0.0243(7) 0.0185(6) 0.0254(7) 0.0020(5) 0.0011(6) 0.0021(5)
C24 0.0233(6) 0.0189(6) 0.0196(6) -0.0005(5) -0.0008(5) 0.0004(5)
C25 0.0197(6) 0.0181(6) 0.0178(7) 0.0018(5) -0.0008(5) -0.0001(5)
N3 0.0266(6) 0.0198(6) 0.0217(6) 0.0012(5) 0.0004(5) -0.0001(5)
C31 0.0262(7) 0.0209(7) 0.0277(8) 0.0051(6) 0.0021(6) 0.0014(5)
C32 0.0271(7) 0.0155(6) 0.0365(9) 0.0002(6) 0.0072(6) 0.0001(5)
C33 0.0289(7) 0.0208(6) 0.0285(8) -0.0068(6) 0.0036(6) -0.0019(6)
C34 0.0262(7) 0.0200(6) 0.0205(6) -0.0020(6) 0.0016(6) -0.0005(5)
C35 0.0199(6) 0.0174(5) 0.0198(6) -0.0011(6) 0.0022(5) 0.0000(5)
C41 0.0208(6) 0.0165(5) 0.0193(6) 0.0010(5) 0.0004(5) 0.0002(5)
C42 0.0197(6) 0.0178(6) 0.0160(6) -0.0006(5) 0.0002(5) -0.0010(5)
C43 0.0206(6) 0.0168(6) 0.0180(7) 0.0008(5) 0.0001(5) 0.0007(5)
C44 0.0201(6) 0.0162(5) 0.0175(5) -0.0003(5) 0.0017(5) -0.0003(5)
C45 0.0205(6) 0.0176(6) 0.0182(6) -0.0016(5) -0.0007(5) -0.0009(5)
C46 0.0190(6) 0.0170(6) 0.0184(6) 0.0004(5) -0.0002(5) 0.0009(5)

loop_
_atom_type_symbol
_atom_type_description
_atom_type_scat_dispersion_real
_atom_type_scat_dispersion_imag
_atom_type_scat_source
C C 0.0033 0.0016 'International Tables Vol C Tables 4.2.6.8 and 6.1.1.4'
H H 0.0000 0.0000 'International Tables Vol C Tables 4.2.6.8 and 6.1.1.4'
N N 0.0061 0.0033 'International Tables Vol C Tables 4.2.6.8 and 6.1.1.4'

loop_
_exptl_crystal_face_index_h
_exptl_crystal_face_index_k
_exptl_crystal_face_index_l
_exptl_crystal_face_perp_dist
1.00 0.00 0.00 0.1800
-1.00 0.00 0.00 0.1800
0.00 0.00 1.00 0.1000
0.00 0.00 -1.00 0.2000
0.00 1.00 1.00 0.2500
0.00 -1.00 -1.00 0.2200
0.00 1.00 -1.00 0.1600
0.00 -1.00 1.00 0.3000

loop_
_geom_angle_atom_site_label_1
_geom_angle_atom_site_label_2
_geom_angle_atom_site_label_3
_geom_angle
_geom_angle_site_symmetry_1
_geom_angle_site_symmetry_3
_geom_angle_publ_flag
C11 N1 C15 117.87(14) . . ?
N1 C11 C12 123.99(15) . . ?
N1 C11 H11 118.0 . . ?
C12 C11 H11 118.0 . . ?
C13 C12 C11 117.97(15) . . ?
C13 C12 H12 121.0 . . ?
C11 C12 H12 121.0 . . ?
C14 C13 C12 119.01(15) . . ?
C14 C13 H13 120.5 . . ?
C12 C13 H13 120.5 . . ?
C13 C14 C15 119.38(14) . . ?
C13 C14 H14 120.3 . . ?
C15 C14 H14 120.3 . . ?
N1 C15 C14 121.72(14) . . ?
N1 C15 C42 116.06(13) . . ?
C14 C15 C42 122.22(12) . . ?
C21 N2 C25 117.46(12) . . ?
N2 C21 C22 124.21(15) . . ?
N2 C21 H21 117.9 . . ?
C22 C21 H21 117.9 . . ?
C23 C22 C21 117.61(15) . . ?
C23 C22 H22 121.2 . . ?
C21 C22 H22 121.2 . . ?
C24 C23 C22 119.43(13) . . ?
C24 C23 H23 120.3 . . ?
C22 C23 H23 120.3 . . ?
C23 C24 C25 119.10(14) . . ?
C23 C24 H24 120.5 . . ?
C25 C24 H24 120.5 . . ?
N2 C25 C24 122.19(13) . . ?
N2 C25 C46 116.81(12) . . ?
C24 C25 C46 121.00(13) . . ?
C31 N3 C35 117.84(14) . . ?
N3 C31 C32 123.91(15) . . ?
N3 C31 H31 118.0 . . ?
C32 C31 H31 118.0 . . ?
C33 C32 C31 117.88(13) . . ?
C33 C32 H32 121.1 . . ?
C31 C32 H32 121.1 . . ?
C32 C33 C34 119.25(15) . . ?
C32 C33 H33 120.4 . . ?
C34 C33 H33 120.4 . . ?
C33 C34 C35 119.23(14) . . ?
C33 C34 H34 120.4 . . ?
C35 C34 H34 120.4 . . ?
N3 C35 C34 121.89(13) . . ?
N3 C35 C44 116.19(14) . . ?
C34 C35 C44 121.92(14) . . ?
C42 C41 C46 121.20(12) . . ?
C42 C41 H41 119.4 . . ?
C46 C41 H41 119.4 . . ?
C43 C42 C41 119.11(13) . . ?
C43 C42 C15 121.88(13) . . ?
C41 C42 C15 119.01(12) . . ?
C42 C43 C44 120.76(13) . . ?
C42 C43 H43 119.6 . . ?
C44 C43 H43 119.6 . . ?
C45 C44 C43 119.29(12) . . ?
C45 C44 C35 121.85(13) . . ?
C43 C44 C35 118.86(13) . . ?
C44 C45 C46 120.67(13) . . ?
C44 C45 H45 119.7 . . ?
C46 C45 H45 119.7 . . ?
C41 C46 C45 118.96(13) . . ?
C41 C46 C25 120.45(11) . . ?
C45 C46 C25 120.58(13) . . ?

loop_
_geom_bond_atom_site_label_1
_geom_bond_atom_site_label_2
_geom_bond_distance
_geom_bond_site_symmetry_2
_geom_bond_publ_flag
N1 C11 1.337(2) . ?
N1 C15 1.3486(18) . ?
C11 C12 1.388(3) . ?
C11 H11 0.9500 . ?
C12 C13 1.387(2) . ?
C12 H12 0.9500 . ?
C13 C14 1.384(2) . ?
C13 H13 0.9500 . ?
C14 C15 1.399(2) . ?
C14 H14 0.9500 . ?
C15 C42 1.489(2) . ?
N2 C21 1.343(2) . ?
N2 C25 1.346(2) . ?
C21 C22 1.392(2) . ?
C21 H21 0.9500 . ?
C22 C23 1.386(2) . ?
C22 H22 0.9500 . ?
C23 C24 1.385(2) . ?
C23 H23 0.9500 . ?
C24 C25 1.3996(19) . ?
C24 H24 0.9500 . ?
C25 C46 1.485(2) . ?
N3 C31 1.3423(19) . ?
N3 C35 1.346(2) . ?
C31 C32 1.387(2) . ?
C31 H31 0.9500 . ?
C32 C33 1.383(3) . ?
C32 H32 0.9500 . ?
C33 C34 1.389(2) . ?
C33 H33 0.9500 . ?
C34 C35 1.394(2) . ?
C34 H34 0.9500 . ?
C35 C44 1.4857(18) . ?
C41 C42 1.395(2) . ?
C41 C46 1.395(2) . ?
C41 H41 0.9500 . ?
C42 C43 1.3938(18) . ?
C43 C44 1.401(2) . ?
C43 H43 0.9500 . ?
C44 C45 1.397(2) . ?
C45 C46 1.4009(17) . ?
C45 H45 0.9500 . ?

loop_
_geom_hbond_atom_site_label_D
_geom_hbond_atom_site_label_H
_geom_hbond_atom_site_label_A
_geom_hbond_distance_DH
_geom_hbond_distance_HA
_geom_hbond_distance_DA
_geom_hbond_angle_DHA
_geom_hbond_site_symmetry_A
C22 H22 N3 0.95 2.58 3.516(2) 169.8 2_574
C24 H24 N1 0.95 2.83 3.7063(19) 153.7 3_475

loop_
_geom_torsion_atom_site_label_1
_geom_torsion_atom_site_label_2
_geom_torsion_atom_site_label_3
_geom_torsion_atom_site_label_4
_geom_torsion
_geom_torsion_site_symmetry_1
_geom_torsion_site_symmetry_2
_geom_torsion_site_symmetry_3
_geom_torsion_site_symmetry_4
_geom_torsion_publ_flag
C15 N1 C11 C12 1.2(3) . . . . ?
N1 C11 C12 C13 -1.1(3) . . . . ?
C11 C12 C13 C14 -0.7(3) . . . . ?
C12 C13 C14 C15 2.3(3) . . . . ?
C11 N1 C15 C14 0.5(2) . . . . ?
C11 N1 C15 C42 -179.25(14) . . . . ?
C13 C14 C15 N1 -2.2(2) . . . . ?
C13 C14 C15 C42 177.47(15) . . . . ?
C25 N2 C21 C22 0.7(3) . . . . ?
N2 C21 C22 C23 -0.7(3) . . . . ?
C21 C22 C23 C24 -0.2(2) . . . . ?
C22 C23 C24 C25 1.0(2) . . . . ?
C21 N2 C25 C24 0.2(2) . . . . ?
C21 N2 C25 C46 -179.56(15) . . . . ?
C23 C24 C25 N2 -1.1(2) . . . . ?
C23 C24 C25 C46 178.72(14) . . . . ?
C35 N3 C31 C32 0.4(2) . . . . ?
N3 C31 C32 C33 -0.9(3) . . . . ?
C31 C32 C33 C34 0.5(2) . . . . ?
C32 C33 C34 C35 0.1(2) . . . . ?
C31 N3 C35 C34 0.3(2) . . . . ?
C31 N3 C35 C44 -179.39(13) . . . . ?
C33 C34 C35 N3 -0.6(2) . . . . ?
C33 C34 C35 C44 179.08(15) . . . . ?
C46 C41 C42 C43 0.0(2) . . . . ?
C46 C41 C42 C15 179.15(13) . . . . ?
N1 C15 C42 C43 163.01(14) . . . . ?
C14 C15 C42 C43 -16.7(2) . . . . ?
N1 C15 C42 C41 -16.1(2) . . . . ?
C14 C15 C42 C41 164.16(14) . . . . ?
C41 C42 C43 C44 -0.6(2) . . . . ?
C15 C42 C43 C44 -179.75(14) . . . . ?
C42 C43 C44 C45 0.9(2) . . . . ?
C42 C43 C44 C35 -178.85(13) . . . . ?
N3 C35 C44 C45 -161.06(14) . . . . ?
C34 C35 C44 C45 19.3(2) . . . . ?
N3 C35 C44 C43 18.7(2) . . . . ?
C34 C35 C44 C43 -160.97(15) . . . . ?
C43 C44 C45 C46 -0.6(2) . . . . ?
C35 C44 C45 C46 179.16(14) . . . . ?
C42 C41 C46 C45 0.3(2) . . . . ?
C42 C41 C46 C25 -179.95(13) . . . . ?
C44 C45 C46 C41 0.0(2) . . . . ?
C44 C45 C46 C25 -179.74(13) . . . . ?
N2 C25 C46 C41 155.38(14) . . . . ?
C24 C25 C46 C41 -24.4(2) . . . . ?
N2 C25 C46 C45 -24.9(2) . . . . ?
C24 C25 C46 C45 155.30(14) . . . . ?

loop_
_cod_related_entry_id
_cod_related_entry_database
_cod_related_entry_code
1 ChemSpider 25941238
